data_2107232
loop_
_publ_author_name
'Dogguy, M.'
'Rivet, J.'
'Jaulmes, S.'
'Laruelle, P.'

_publ_section_title
;
 Structure du sulfure de cuivre et de silicium Cu5 Si2 S7
;
_journal_name_full 'Acta Crystallographica B (24,1968-38,1982)'
_journal_page_first 2014
_journal_page_last 2016
_journal_volume 38
_journal_year 1982
_chemical_formula_sum 'Cu5 S7 Si2'
_chemical_name_systematic 'Cu5 Si2 S7'
_space_group_IT_number 9
_symmetry_space_group_name_Hall 'C -2yc'
_symmetry_space_group_name_H-M 'C 1 c 1'
_cell_angle_alpha 90
_cell_angle_beta 92.38
_cell_angle_gamma 90
_cell_formula_units_Z 4
_cell_length_a 16.216
_cell_length_b 6.317
_cell_length_c 9.597
_cell_volume 982.235
_citation_journal_id_ASTM ACBCAR
_cod_data_source_file Dogguy_ACBCAR_1982_285.cif
_cod_data_source_block Cu5S7Si2
_cod_original_cell_volume 982.2348
_cod_database_code 2107232

loop_
_symmetry_equiv_pos_as_xyz
x,y,z
x,-y,z+1/2
x+1/2,y+1/2,z
x+1/2,-y+1/2,z+1/2

loop_
_atom_site_label
_atom_site_type_symbol
_atom_site_fract_x
_atom_site_fract_y
_atom_site_fract_z
_atom_site_occupancy
_atom_site_U_iso_or_equiv
Si2 Si 0.5177 0.833 0.0034 1 0.0
Cu5 Cu 0.2311 0.8241 0.5787 1 0.0
S3 S 0.3356 0.8302 0.7506 1 0.0
Cu1 Cu 0.3771 0.8349 0.2992 1 0.0
Si1 Si 0.8038 0.829 0.4366 1 0.0
S1 S 0.2067 0.825 0.03 1 0.0
S7 S 0.7738 0.8553 0.8871 1 0.0
S4 S 0.4849 0.8502 0.4623 1 0.0
S5 S 0.9137 0.8307 0.5863 1 0.0
Cu2 Cu 0.6634 0.8587 0.7258 1 0.0
S2 S 0.6148 0.8163 0.1593 1 0.0
S6 S 0.0572 0.832 0.3221 1 0.0
Cu3 Cu 0.0929 0.8269 0.8753 1 0.0
Cu4 Cu 0.9475 0.8179 0.1638 1 0.0
